data_7202837
loop_
_publ_author_name
'Mahmoudi, Ghodrat'
'Morsali, Ali'
'Hunter, Allen D.'
'Zeller, Matthias'

_publ_section_title
;
 Mercury(ii) coordination polymers generated from 1,4-bis(2 or 3 or
 4-pyridyl)-2,3-diaza-1,3-butadiene ligands
;
_journal_issue 8
_journal_name_full CrystEngComm
_journal_page_first 704
_journal_paper_doi 10.1039/b702569f
_journal_volume 9
_journal_year 2007
_chemical_formula_sum 'C6 H5 Br2 Hg N2'
_chemical_formula_weight 465.51
_chemical_name_systematic
;

?

;
_space_group_IT_number 2
_symmetry_cell_setting triclinic
_symmetry_space_group_name_Hall '-P 1'
_symmetry_space_group_name_H-M 'P -1'
_atom_sites_solution_hydrogens geom
_atom_sites_solution_primary direct
_atom_sites_solution_secondary difmap
_audit_creation_method SHELXL-97
_cell_angle_alpha 87.235(3)
_cell_angle_beta 88.002(3)
_cell_angle_gamma 85.696(3)
_cell_formula_units_Z 2
_cell_length_a 4.0783(8)
_cell_length_b 9.1943(17)
_cell_length_c 11.753(2)
_cell_measurement_reflns_used 4103
_cell_measurement_temperature 100(2)
_cell_measurement_theta_max 30.38
_cell_measurement_theta_min 2.22
_cell_volume 438.73(14)
_computing_cell_refinement 'SAINT+ 6.45 (Bruker, 2003)'
_computing_data_collection 'SMART 5.630 (Bruker, 1997-2002)'
_computing_data_reduction 'SAINT+ 6.45'
_computing_molecular_graphics 'SHELXTL 6.14'
_computing_publication_material 'SHELXTL 6.14'
_computing_structure_refinement 'SHELXTL 6.14'
_computing_structure_solution 'SHELXTL 6.14 (Bruker, 2000-2003)'
_diffrn_ambient_temperature 100(2)
_diffrn_measured_fraction_theta_full 0.996
_diffrn_measured_fraction_theta_max 0.996
_diffrn_measurement_device_type 'Bruker AXS SMART APEX CCD diffractometer'
_diffrn_measurement_method '\w scans'
_diffrn_radiation_monochromator graphite
_diffrn_radiation_source 'fine-focus sealed tube'
_diffrn_radiation_type MoK\a
_diffrn_radiation_wavelength 0.71073
_diffrn_reflns_av_R_equivalents 0.0315
_diffrn_reflns_av_sigmaI/netI 0.0455
_diffrn_reflns_limit_h_max 5
_diffrn_reflns_limit_h_min -5
_diffrn_reflns_limit_k_max 11
_diffrn_reflns_limit_k_min -12
_diffrn_reflns_limit_l_max 15
_diffrn_reflns_limit_l_min -15
_diffrn_reflns_number 4498
_diffrn_reflns_theta_full 28.28
_diffrn_reflns_theta_max 28.28
_diffrn_reflns_theta_min 1.74
_diffrn_standards_decay_% 0
_diffrn_standards_number 0
_exptl_absorpt_coefficient_mu 26.582
_exptl_absorpt_correction_T_max 0.119
_exptl_absorpt_correction_T_min 0.026
_exptl_absorpt_correction_type multi-scan
_exptl_absorpt_process_details 'SADABS in SAINT+ (Bruker, 2003)'
_exptl_crystal_colour yellow
_exptl_crystal_density_diffrn 3.524
_exptl_crystal_density_method 'not measured'
_exptl_crystal_description block
_exptl_crystal_F_000 410.0
_exptl_crystal_size_max 0.22
_exptl_crystal_size_mid 0.10
_exptl_crystal_size_min 0.08
_refine_diff_density_max 4.465
_refine_diff_density_min -2.698
_refine_diff_density_rms 0.396
_refine_ls_extinction_method none
_refine_ls_goodness_of_fit_ref 1.112
_refine_ls_hydrogen_treatment constr
_refine_ls_matrix_type full
_refine_ls_number_parameters 100
_refine_ls_number_reflns 2175
_refine_ls_number_restraints 0
_refine_ls_restrained_S_all 1.112
_refine_ls_R_factor_all 0.0428
_refine_ls_R_factor_gt 0.0408
_refine_ls_shift/su_max 0.001
_refine_ls_shift/su_mean 0.000
_refine_ls_structure_factor_coef Fsqd
_refine_ls_weighting_details 'calc w=1/[\s^2^(Fo^2^)+(0.0622P)^2^+1.4819P] where P=(Fo^2^+2Fc^2^)/3'
_refine_ls_weighting_scheme calc
_refine_ls_wR_factor_gt 0.1015
_refine_ls_wR_factor_ref 0.1026
_reflns_number_gt 2085
_reflns_number_total 2175
_reflns_threshold_expression I>2\s(I)
_cod_data_source_file b702569f.txt
_cod_data_source_block 06mz347m
_cod_depositor_comments
;
The following automatic conversions were performed:
'_symmetry_cell_setting' value 'Triclinic' changed to 'triclinic'
according to '/home/saulius/struct/CIF-dictionaries/cif_core.dic'
dictionary named 'cif_core.dic' version 2.4.1 from 2010-06-29.

Automatic conversion script
Id: cif_fix_enum 1527 2010-12-29 10:47:43Z saulius 
;
_cod_original_cell_volume 438.75(14)
_cod_original_sg_symbol_H-M P-1
_cod_database_code 7202837

loop_
_symmetry_equiv_pos_as_xyz
'x, y, z'
'-x, -y, -z'

loop_
_atom_site_label
_atom_site_type_symbol
_atom_site_fract_x
_atom_site_fract_y
_atom_site_fract_z
_atom_site_U_iso_or_equiv
_atom_site_adp_type
_atom_site_occupancy
_atom_site_symmetry_multiplicity
_atom_site_calc_flag
_atom_site_refinement_flags
_atom_site_disorder_assembly
_atom_site_disorder_group
Br1 Br 0.54162(18) 0.17710(8) 0.37817(6) 0.01199(17) Uani 1 1 d . . .
Br2 Br -0.06516(18) 0.34804(8) 0.09828(6) 0.01295(18) Uani 1 1 d . . .
C1 C 0.0077(19) -0.1664(8) 0.3562(7) 0.0121(14) Uani 1 1 d . . .
H1 H -0.1029 -0.1005 0.4071 0.015 Uiso 1 1 calc R . .
C2 C 0.032(2) -0.3138(9) 0.3869(7) 0.0174(16) Uani 1 1 d . . .
H2 H -0.0638 -0.3483 0.4570 0.021 Uiso 1 1 calc R . .
C3 C 0.197(2) -0.4100(9) 0.3149(7) 0.0193(17) Uani 1 1 d . . .
H3 H 0.2144 -0.5119 0.3338 0.023 Uiso 1 1 calc R . .
C4 C 0.337(2) -0.3551(9) 0.2149(7) 0.0160(16) Uani 1 1 d . . .
H4 H 0.4564 -0.4187 0.1644 0.019 Uiso 1 1 calc R . .
C5 C 0.3015(18) -0.2076(8) 0.1888(6) 0.0101(14) Uani 1 1 d . . .
C6 C 0.4508(19) -0.1502(9) 0.0816(7) 0.0127(14) Uani 1 1 d . . .
H6 H 0.5696 -0.2159 0.0325 0.015 Uiso 1 1 calc R . .
Hg1 Hg 0.11679(7) 0.13237(3) 0.22094(2) 0.01231(13) Uani 1 1 d . . .
N1 N 0.1333(15) -0.1131(7) 0.2579(6) 0.0103(12) Uani 1 1 d . . .
N2 N 0.4246(16) -0.0150(8) 0.0531(6) 0.0134(13) Uani 1 1 d . . .

loop_
_atom_site_aniso_label
_atom_site_aniso_U_11
_atom_site_aniso_U_22
_atom_site_aniso_U_33
_atom_site_aniso_U_23
_atom_site_aniso_U_13
_atom_site_aniso_U_12
Br1 0.0121(3) 0.0133(4) 0.0103(4) 0.0006(3) -0.0008(3) 0.0002(3)
Br2 0.0163(4) 0.0087(4) 0.0131(4) 0.0029(3) -0.0007(3) 0.0020(3)
C1 0.013(3) 0.011(3) 0.012(4) 0.001(3) 0.001(3) 0.002(3)
C2 0.024(4) 0.014(4) 0.014(4) -0.001(3) -0.001(3) -0.002(3)
C3 0.029(4) 0.010(4) 0.019(4) -0.001(3) 0.000(3) 0.001(3)
C4 0.020(4) 0.014(4) 0.014(4) 0.001(3) -0.002(3) -0.002(3)
C5 0.013(3) 0.009(3) 0.009(3) -0.005(3) -0.002(3) -0.001(3)
C6 0.016(4) 0.011(3) 0.012(4) 0.000(3) -0.004(3) -0.002(3)
Hg1 0.01714(18) 0.00785(17) 0.01140(18) 0.00231(11) -0.00124(11) 0.00132(11)
N1 0.012(3) 0.008(3) 0.011(3) 0.001(2) -0.003(2) -0.002(2)
N2 0.013(3) 0.014(3) 0.014(3) -0.002(3) 0.004(3) -0.003(2)

loop_
_atom_type_symbol
_atom_type_description
_atom_type_scat_dispersion_real
_atom_type_scat_dispersion_imag
_atom_type_scat_source
C C 0.0033 0.0016 'International Tables Vol C Tables 4.2.6.8 and 6.1.1.4'
H H 0.0000 0.0000 'International Tables Vol C Tables 4.2.6.8 and 6.1.1.4'
N N 0.0061 0.0033 'International Tables Vol C Tables 4.2.6.8 and 6.1.1.4'
S S 0.1246 0.1234 'International Tables Vol C Tables 4.2.6.8 and 6.1.1.4'
Hg Hg -2.3894 9.2266 'International Tables Vol C Tables 4.2.6.8 and 6.1.1.4'
Br Br -0.2901 2.4595 'International Tables Vol C Tables 4.2.6.8 and 6.1.1.4'

loop_
_geom_angle_atom_site_label_1
_geom_angle_atom_site_label_2
_geom_angle_atom_site_label_3
_geom_angle
_geom_angle_site_symmetry_1
_geom_angle_site_symmetry_3
_geom_angle_publ_flag
Hg1 Br1 Hg1 93.42(3) . 1_655 ?
N1 C1 C2 122.5(7) . . ?
N1 C1 H1 118.7 . . ?
C2 C1 H1 118.7 . . ?
C3 C2 C1 119.3(8) . . ?
C3 C2 H2 120.3 . . ?
C1 C2 H2 120.3 . . ?
C2 C3 C4 118.5(8) . . ?
C2 C3 H3 120.8 . . ?
C4 C3 H3 120.8 . . ?
C5 C4 C3 119.4(8) . . ?
C5 C4 H4 120.3 . . ?
C3 C4 H4 120.3 . . ?
N1 C5 C4 122.4(7) . . ?
N1 C5 C6 118.7(7) . . ?
C4 C5 C6 119.0(7) . . ?
N2 C6 C5 121.6(7) . . ?
N2 C6 H6 119.2 . . ?
C5 C6 H6 119.2 . . ?
N1 Hg1 Br2 149.05(16) . . ?
N1 Hg1 Br1 94.40(16) . . ?
Br2 Hg1 Br1 116.14(3) . . ?
N1 Hg1 N2 68.1(2) . . ?
Br2 Hg1 N2 95.36(15) . . ?
Br1 Hg1 N2 109.55(15) . . ?
N1 Hg1 Br1 90.91(16) . 1_455 ?
Br2 Hg1 Br1 92.05(3) . 1_455 ?
Br1 Hg1 Br1 93.42(3) . 1_455 ?
N2 Hg1 Br1 149.44(14) . 1_455 ?
C1 N1 C5 117.9(7) . . ?
C1 N1 Hg1 120.0(5) . . ?
C5 N1 Hg1 121.7(5) . . ?
C6 N2 N2 112.1(8) . 2_655 ?
C6 N2 Hg1 109.6(5) . . ?
N2 N2 Hg1 138.3(7) 2_655 . ?

loop_
_geom_bond_atom_site_label_1
_geom_bond_atom_site_label_2
_geom_bond_distance
_geom_bond_site_symmetry_2
_geom_bond_publ_flag
Br1 Hg1 2.6438(9) . ?
Br1 Hg1 2.9518(9) 1_655 ?
Br2 Hg1 2.4777(8) . ?
C1 N1 1.334(10) . ?
C1 C2 1.383(11) . ?
C1 H1 0.9500 . ?
C2 C3 1.376(12) . ?
C2 H2 0.9500 . ?
C3 C4 1.379(12) . ?
C3 H3 0.9500 . ?
C4 C5 1.374(11) . ?
C4 H4 0.9500 . ?
C5 N1 1.351(10) . ?
C5 C6 1.473(11) . ?
C6 N2 1.269(10) . ?
C6 H6 0.9500 . ?
Hg1 N1 2.274(6) . ?
Hg1 N2 2.670(7) . ?
Hg1 Br1 2.9518(9) 1_455 ?
N2 N2 1.397(13) 2_655 ?

loop_
_geom_torsion_atom_site_label_1
_geom_torsion_atom_site_label_2
_geom_torsion_atom_site_label_3
_geom_torsion_atom_site_label_4
_geom_torsion
_geom_torsion_site_symmetry_1
_geom_torsion_site_symmetry_2
_geom_torsion_site_symmetry_3
_geom_torsion_site_symmetry_4
_geom_torsion_publ_flag
N1 C1 C2 C3 1.2(13) . . . . ?
C1 C2 C3 C4 0.9(13) . . . . ?
C2 C3 C4 C5 -1.4(13) . . . . ?
C3 C4 C5 N1 -0.1(12) . . . . ?
C3 C4 C5 C6 -179.8(7) . . . . ?
N1 C5 C6 N2 0.0(11) . . . . ?
C4 C5 C6 N2 179.7(7) . . . . ?
Hg1 Br1 Hg1 N1 88.82(16) 1_655 . . . ?
Hg1 Br1 Hg1 Br2 -86.03(3) 1_655 . . . ?
Hg1 Br1 Hg1 N2 20.52(15) 1_655 . . . ?
Hg1 Br1 Hg1 Br1 180.0 1_655 . . 1_455 ?
C2 C1 N1 C5 -2.7(11) . . . . ?
C2 C1 N1 Hg1 -175.1(6) . . . . ?
C4 C5 N1 C1 2.1(11) . . . . ?
C6 C5 N1 C1 -178.1(7) . . . . ?
C4 C5 N1 Hg1 174.4(6) . . . . ?
C6 C5 N1 Hg1 -5.8(9) . . . . ?
Br2 Hg1 N1 C1 -120.6(5) . . . . ?
Br1 Hg1 N1 C1 68.5(6) . . . . ?
N2 Hg1 N1 C1 177.8(6) . . . . ?
Br1 Hg1 N1 C1 -25.0(6) 1_455 . . . ?
Br2 Hg1 N1 C5 67.3(7) . . . . ?
Br1 Hg1 N1 C5 -103.7(5) . . . . ?
N2 Hg1 N1 C5 5.7(5) . . . . ?
Br1 Hg1 N1 C5 162.8(5) 1_455 . . . ?
C5 C6 N2 N2 -178.1(8) . . . 2_655 ?
C5 C6 N2 Hg1 4.5(9) . . . . ?
N1 Hg1 N2 C6 -5.2(5) . . . . ?
Br2 Hg1 N2 C6 -158.1(5) . . . . ?
Br1 Hg1 N2 C6 81.7(5) . . . . ?
Br1 Hg1 N2 C6 -54.9(7) 1_455 . . . ?
N1 Hg1 N2 N2 178.5(11) . . . 2_655 ?
Br2 Hg1 N2 N2 25.5(10) . . . 2_655 ?
Br1 Hg1 N2 N2 -94.6(10) . . . 2_655 ?
Br1 Hg1 N2 N2 128.8(9) 1_455 . . 2_655 ?
